data_4127116
loop_
_publ_author_name
'Galley, Shane S.'
'Arico, Alexandra A.'
'Lee, Tsung-Han'
'Deng, Xiaoyu'
'Yao, Yong-Xin'
'Sperling, Joseph M.'
'Proust, Vanessa'
'Storbeck, Julia S.'
'Dobrosavljevic, Vladimir'
'Neu, Jennifer N.'
'Siegrist, Theo'
'Baumbach, Ryan E.'
'Albrecht-Schmitt, Thomas E'
'Kaltsoyannis, Nikolas'
'Lanat\`a, Nicola'

_publ_section_title
;
 Uncovering the Origin of Divergence in the CsM(CrO4)2 (M = La, Pr, Nd,
 Sm, Eu; Am) Family through Examination of the Chemical Bonding in a
 Molecular Cluster and by Band Structure Analysis.
;
_journal_name_full 'Journal of the American Chemical Society'
_journal_paper_doi 10.1021/jacs.7b09474
_journal_year 2018
_chemical_formula_moiety 'Eu Cr2 O8, Cs'
_chemical_formula_sum 'Cr2 Cs Eu O8'
_chemical_formula_weight 516.85
_space_group_crystal_system monoclinic
_space_group_IT_number 13
_space_group_name_Hall '-P 2yc'
_space_group_name_H-M_alt 'P 1 2/c 1'
_symmetry_space_group_name_Hall '-P 2yc'
_symmetry_space_group_name_H-M 'P 1 2/c 1'
_audit_creation_method SHELXL-2014/7
_cell_angle_alpha 90
_cell_angle_beta 98.8121(13)
_cell_angle_gamma 90
_cell_formula_units_Z 2
_cell_length_a 9.1553(6)
_cell_length_b 5.4948(4)
_cell_length_c 7.6669(5)
_cell_measurement_reflns_used 5786
_cell_measurement_temperature 100(2)
_cell_measurement_theta_max 27.551
_cell_measurement_theta_min 2.251
_cell_volume 381.14(4)
_computing_cell_refinement 'SAINT V8.37A (Bruker, 2016)'
_computing_data_collection 'Apex2 (Bruker, 2016)'
_computing_data_reduction 'SAINT V8.37A (Bruker, 2016)'
_computing_structure_refinement 'SHELXL-2014/7 (Sheldrick, 2014)'
_computing_structure_solution 'SHELXS-97 (Sheldrick, 2008)'
_diffrn_ambient_temperature 100(2)
_diffrn_measured_fraction_theta_full 1.000
_diffrn_measured_fraction_theta_max 1.000
_diffrn_measurement_device_type 'Bruker ApexII CCD diffractometer'
_diffrn_measurement_method '0.5 wide w/ exposures'
_diffrn_radiation_type MoK\a
_diffrn_radiation_wavelength 0.71073
_diffrn_reflns_av_R_equivalents 0.0262
_diffrn_reflns_av_unetI/netI 0.0151
_diffrn_reflns_Laue_measured_fraction_full 1.000
_diffrn_reflns_Laue_measured_fraction_max 1.000
_diffrn_reflns_limit_h_max 11
_diffrn_reflns_limit_h_min -11
_diffrn_reflns_limit_k_max 7
_diffrn_reflns_limit_k_min -7
_diffrn_reflns_limit_l_max 9
_diffrn_reflns_limit_l_min -9
_diffrn_reflns_number 5479
_diffrn_reflns_point_group_measured_fraction_full 1.000
_diffrn_reflns_point_group_measured_fraction_max 1.000
_diffrn_reflns_theta_full 25.242
_diffrn_reflns_theta_max 27.551
_diffrn_reflns_theta_min 2.251
_diffrn_source 'I-mu-S microsource X-ray tube'
_exptl_absorpt_coefficient_mu 15.637
_exptl_absorpt_correction_T_max 0.7465
_exptl_absorpt_correction_T_min 0.3425
_exptl_absorpt_correction_type multi-scan
_exptl_absorpt_process_details
;
SADABS 2016/2: Krause, L., Herbst-Irmer, R., Sheldrick G.M. & Stalke D.,
J. Appl. Cryst. 48 (2015) 3-10
;
_exptl_crystal_colour 'Yellow gold'
_exptl_crystal_density_diffrn 4.503
_exptl_crystal_description Plate
_exptl_crystal_F_000 460
_exptl_crystal_size_max 0.08
_exptl_crystal_size_mid 0.06
_exptl_crystal_size_min 0.04
_refine_diff_density_max 0.436
_refine_diff_density_min -0.721
_refine_diff_density_rms 0.131
_refine_ls_extinction_coef 0.0045(3)
_refine_ls_extinction_expression Fc^*^=kFc[1+0.001xFc^2^\l^3^/sin(2\q)]^-1/4^
_refine_ls_extinction_method 'SHELXL-2014/7 (Sheldrick 2014'
_refine_ls_goodness_of_fit_ref 1.177
_refine_ls_hydrogen_treatment undef
_refine_ls_matrix_type full
_refine_ls_number_parameters 57
_refine_ls_number_reflns 878
_refine_ls_number_restraints 0
_refine_ls_restrained_S_all 1.177
_refine_ls_R_factor_all 0.0122
_refine_ls_R_factor_gt 0.0117
_refine_ls_shift/su_max 0.001
_refine_ls_shift/su_mean 0.000
_refine_ls_structure_factor_coef Fsqd
_refine_ls_weighting_details 'w=1/[\s^2^(Fo^2^)+(0.0082P)^2^+0.7092P] where P=(Fo^2^+2Fc^2^)/3'
_refine_ls_weighting_scheme calc
_refine_ls_wR_factor_gt 0.0272
_refine_ls_wR_factor_ref 0.0273
_reflns_Friedel_coverage 0.000
_reflns_number_gt 860
_reflns_number_total 878
_reflns_threshold_expression 'I > 2\s(I)'
_cod_data_source_file ja7b09474_si_001.cif
_cod_data_source_block eu
_cod_database_code 4127116
_shelx_shelxl_version_number 2014/7
_shelx_space_group_comment
;
The symmetry employed for this shelxl refinement is uniquely defined
by the following loop, which should always be used as a source of
symmetry information in preference to the above space-group names.
They are only intended as comments.
;
_exptl_absorpt_special_details
;
 ?
;

loop_
_space_group_symop_operation_xyz
'x, y, z'
'-x, y, -z+1/2'
'-x, -y, -z'
'x, -y, z-1/2'

loop_
_atom_site_label
_atom_site_type_symbol
_atom_site_fract_x
_atom_site_fract_y
_atom_site_fract_z
_atom_site_U_iso_or_equiv
_atom_site_adp_type
_atom_site_occupancy
_atom_site_site_symmetry_order
_atom_site_calc_flag
_atom_site_refinement_flags_posn
_atom_site_refinement_flags_adp
_atom_site_refinement_flags_occupancy
Eu1 Eu 0.0000 0.91008(3) 0.2500 0.00379(7) Uani 1 2 d S T P
Cs1 Cs 0.5000 1.82541(4) 0.2500 0.00759(7) Uani 1 2 d S T P
Cr1 Cr 0.21646(5) 1.33354(8) 0.18045(5) 0.00406(10) Uani 1 1 d . . .
O4 O 0.1818(2) 1.6184(3) 0.2320(2) 0.0074(4) Uani 1 1 d . . .
O2 O 0.0697(2) 1.2093(3) 0.0490(2) 0.0063(4) Uani 1 1 d . . .
O3 O 0.3661(2) 1.3224(3) 0.0934(2) 0.0079(4) Uani 1 1 d . . .
O1 O 0.2319(2) 1.1520(3) 0.3526(2) 0.0073(4) Uani 1 1 d . . .

loop_
_atom_site_aniso_label
_atom_site_aniso_U_11
_atom_site_aniso_U_22
_atom_site_aniso_U_33
_atom_site_aniso_U_23
_atom_site_aniso_U_13
_atom_site_aniso_U_12
Eu1 0.00397(10) 0.00376(10) 0.00355(10) 0.000 0.00031(6) 0.000
Cs1 0.00560(12) 0.00576(12) 0.01175(12) 0.000 0.00242(8) 0.000
Cr1 0.0038(2) 0.00380(19) 0.00451(19) -0.00036(15) 0.00052(15) -0.00014(14)
O4 0.0077(9) 0.0065(9) 0.0079(9) -0.0012(7) 0.0009(7) 0.0006(7)
O2 0.0062(9) 0.0060(8) 0.0064(9) -0.0008(7) -0.0003(7) -0.0016(7)
O3 0.0052(9) 0.0097(9) 0.0092(9) -0.0007(7) 0.0027(7) -0.0005(7)
O1 0.0069(9) 0.0078(9) 0.0068(9) 0.0018(7) -0.0001(7) -0.0006(7)

loop_
_atom_type_symbol
_atom_type_description
_atom_type_scat_dispersion_real
_atom_type_scat_dispersion_imag
_atom_type_scat_source
O O 0.0106 0.0060 'International Tables Vol C Tables 4.2.6.8 and 6.1.1.4'
Cr Cr 0.3209 0.6236 'International Tables Vol C Tables 4.2.6.8 and 6.1.1.4'
Cs Cs -0.3680 2.1192 'International Tables Vol C Tables 4.2.6.8 and 6.1.1.4'
Eu Eu -0.1578 3.6682 'International Tables Vol C Tables 4.2.6.8 and 6.1.1.4'

loop_
_geom_angle_atom_site_label_1
_geom_angle_atom_site_label_2
_geom_angle_atom_site_label_3
_geom_angle
_geom_angle_site_symmetry_1
_geom_angle_site_symmetry_3
O4 Eu1 O4 93.09(9) 2_545 1_545
O4 Eu1 O2 77.20(6) 2_545 3_575
O4 Eu1 O2 80.90(6) 1_545 3_575
O4 Eu1 O2 80.90(6) 2_545 4_576
O4 Eu1 O2 77.20(6) 1_545 4_576
O2 Eu1 O2 147.95(9) 3_575 4_576
O4 Eu1 O2 140.37(6) 2_545 .
O4 Eu1 O2 99.79(6) 1_545 .
O2 Eu1 O2 68.22(7) 3_575 .
O2 Eu1 O2 138.45(7) 4_576 .
O4 Eu1 O2 99.79(6) 2_545 2
O4 Eu1 O2 140.37(6) 1_545 2
O2 Eu1 O2 138.45(7) 3_575 2
O2 Eu1 O2 68.22(7) 4_576 2
O2 Eu1 O2 93.77(9) . 2
O4 Eu1 O1 78.84(6) 2_545 2
O4 Eu1 O1 156.56(6) 1_545 2
O2 Eu1 O1 75.88(6) 3_575 2
O2 Eu1 O1 122.32(6) 4_576 2
O2 Eu1 O1 74.55(6) . 2
O2 Eu1 O1 63.07(6) 2 2
O4 Eu1 O1 156.56(6) 2_545 .
O4 Eu1 O1 78.84(6) 1_545 .
O2 Eu1 O1 122.32(6) 3_575 .
O2 Eu1 O1 75.88(6) 4_576 .
O2 Eu1 O1 63.07(6) . .
O2 Eu1 O1 74.55(6) 2 .
O1 Eu1 O1 116.49(9) 2 .
O4 Eu1 Cr1 172.08(5) 2_545 .
O4 Eu1 Cr1 91.39(5) 1_545 .
O2 Eu1 Cr1 97.09(4) 3_575 .
O2 Eu1 Cr1 106.49(5) 4_576 .
O2 Eu1 Cr1 32.04(4) . .
O2 Eu1 Cr1 80.76(5) 2 .
O1 Eu1 Cr1 94.52(4) 2 .
O1 Eu1 Cr1 31.20(4) . .
O4 Eu1 Cr1 91.39(5) 2_545 2
O4 Eu1 Cr1 172.08(5) 1_545 2
O2 Eu1 Cr1 106.49(4) 3_575 2
O2 Eu1 Cr1 97.09(4) 4_576 2
O2 Eu1 Cr1 80.76(4) . 2
O2 Eu1 Cr1 32.04(4) 2 2
O1 Eu1 Cr1 31.20(4) 2 2
O1 Eu1 Cr1 94.52(4) . 2
Cr1 Eu1 Cr1 84.934(16) . 2
O4 Eu1 Eu1 90.48(5) 2_545 3_576
O4 Eu1 Eu1 109.57(5) 1_545 3_576
O2 Eu1 Eu1 164.45(4) 3_575 3_576
O2 Eu1 Eu1 34.35(4) 4_576 3_576
O2 Eu1 Eu1 119.28(4) . 3_576
O2 Eu1 Eu1 33.87(4) 2 3_576
O1 Eu1 Eu1 92.61(4) 2 3_576
O1 Eu1 Eu1 72.04(4) . 3_576
Cr1 Eu1 Eu1 94.172(9) . 3_576
Cr1 Eu1 Eu1 63.830(8) 2 3_576
O4 Eu1 Eu1 109.57(5) 2_545 3_575
O4 Eu1 Eu1 90.48(5) 1_545 3_575
O2 Eu1 Eu1 34.35(4) 3_575 3_575
O2 Eu1 Eu1 164.45(4) 4_576 3_575
O2 Eu1 Eu1 33.87(4) . 3_575
O2 Eu1 Eu1 119.28(4) 2 3_575
O1 Eu1 Eu1 72.04(4) 2 3_575
O1 Eu1 Eu1 92.61(4) . 3_575
Cr1 Eu1 Eu1 63.830(8) . 3_575
Cr1 Eu1 Eu1 94.173(9) 2 3_575
Eu1 Eu1 Eu1 151.090(10) 3_576 3_575
O4 Cs1 O4 137.11(7) 2_655 .
O4 Cs1 O3 89.59(5) 2_655 2_665
O4 Cs1 O3 129.80(5) . 2_665
O4 Cs1 O3 129.80(5) 2_655 1_565
O4 Cs1 O3 89.59(5) . 1_565
O3 Cs1 O3 60.08(7) 2_665 1_565
O4 Cs1 O3 57.68(5) 2_655 3_685
O4 Cs1 O3 110.35(5) . 3_685
O3 Cs1 O3 111.10(5) 2_665 3_685
O3 Cs1 O3 94.75(5) 1_565 3_685
O4 Cs1 O3 110.35(5) 2_655 4_586
O4 Cs1 O3 57.68(5) . 4_586
O3 Cs1 O3 94.75(5) 2_665 4_586
O3 Cs1 O3 111.10(5) 1_565 4_586
O3 Cs1 O3 150.37(7) 3_685 4_586
O4 Cs1 O3 50.34(5) 2_655 2_655
O4 Cs1 O3 90.19(5) . 2_655
O3 Cs1 O3 120.22(6) 2_665 2_655
O3 Cs1 O3 179.70(3) 1_565 2_655
O3 Cs1 O3 85.14(4) 3_685 2_655
O3 Cs1 O3 68.94(6) 4_586 2_655
O4 Cs1 O3 90.19(5) 2_655 .
O4 Cs1 O3 50.34(5) . .
O3 Cs1 O3 179.70(3) 2_665 .
O3 Cs1 O3 120.22(6) 1_565 .
O3 Cs1 O3 68.94(5) 3_685 .
O3 Cs1 O3 85.14(4) 4_586 .
O3 Cs1 O3 59.48(7) 2_655 .
O4 Cs1 O1 58.20(5) 2_655 2_665
O4 Cs1 O1 158.87(5) . 2_665
O3 Cs1 O1 49.22(5) 2_665 2_665
O3 Cs1 O1 72.08(5) 1_565 2_665
O3 Cs1 O1 62.37(5) 3_685 2_665
O3 Cs1 O1 138.38(5) 4_586 2_665
O3 Cs1 O1 108.10(5) 2_655 2_665
O3 Cs1 O1 130.77(5) . 2_665
O4 Cs1 O1 158.87(5) 2_655 1_565
O4 Cs1 O1 58.20(5) . 1_565
O3 Cs1 O1 72.08(5) 2_665 1_565
O3 Cs1 O1 49.22(5) 1_565 1_565
O3 Cs1 O1 138.38(5) 3_685 1_565
O3 Cs1 O1 62.37(5) 4_586 1_565
O3 Cs1 O1 130.77(5) 2_655 1_565
O3 Cs1 O1 108.10(5) . 1_565
O1 Cs1 O1 112.59(7) 2_665 1_565
O4 Cs1 O1 57.59(4) 2_655 3_686
O4 Cs1 O1 124.14(5) . 3_686
O3 Cs1 O1 58.31(5) 2_665 3_686
O3 Cs1 O1 117.77(5) 1_565 3_686
O3 Cs1 O1 114.17(5) 3_685 3_686
O3 Cs1 O1 66.93(5) 4_586 3_686
O3 Cs1 O1 62.53(5) 2_655 3_686
O3 Cs1 O1 121.40(5) . 3_686
O1 Cs1 O1 75.10(4) 2_665 3_686
O1 Cs1 O1 102.65(4) 1_565 3_686
O4 Cs1 O1 124.14(5) 2_655 4_585
O4 Cs1 O1 57.59(4) . 4_585
O3 Cs1 O1 117.77(5) 2_665 4_585
O3 Cs1 O1 58.31(5) 1_565 4_585
O3 Cs1 O1 66.93(5) 3_685 4_585
O3 Cs1 O1 114.17(5) 4_586 4_585
O3 Cs1 O1 121.40(5) 2_655 4_585
O3 Cs1 O1 62.53(5) . 4_585
O1 Cs1 O1 102.65(4) 2_665 4_585
O1 Cs1 O1 75.10(4) 1_565 4_585
O1 Cs1 O1 176.06(6) 3_686 4_585
O3 Cr1 O1 109.59(10) . .
O3 Cr1 O4 109.88(10) . .
O1 Cr1 O4 112.20(10) . .
O3 Cr1 O2 112.61(9) . .
O1 Cr1 O2 101.29(9) . .
O4 Cr1 O2 111.05(9) . .
O3 Cr1 Eu1 129.55(7) . .
O1 Cr1 Eu1 52.79(7) . .
O4 Cr1 Eu1 120.56(7) . .
O2 Cr1 Eu1 48.85(6) . .
O3 Cr1 Cs1 58.02(7) . .
O1 Cr1 Cs1 110.66(7) . .
O4 Cr1 Cs1 55.64(7) . .
O2 Cr1 Cs1 148.01(6) . .
Eu1 Cr1 Cs1 162.208(14) . .
O3 Cr1 Cs1 54.86(7) . 1_545
O1 Cr1 Cs1 57.84(7) . 1_545
O4 Cr1 Cs1 144.44(7) . 1_545
O2 Cr1 Cs1 104.48(6) . 1_545
Eu1 Cr1 Cs1 82.383(11) . 1_545
Cs1 Cr1 Cs1 93.839(11) . 1_545
Cr1 O4 Eu1 145.94(11) . 1_565
Cr1 O4 Cs1 98.27(8) . .
Eu1 O4 Cs1 114.75(7) 1_565 .
Cr1 O2 Eu1 139.15(10) . 3_575
Cr1 O2 Eu1 99.11(8) . .
Eu1 O2 Eu1 111.78(7) 3_575 .
Cr1 O3 Cs1 100.40(8) . 1_545
Cr1 O3 Cs1 144.33(10) . 3_685
Cs1 O3 Cs1 85.25(5) 1_545 3_685
Cr1 O3 Cs1 96.50(8) . .
Cs1 O3 Cs1 120.22(6) 1_545 .
Cs1 O3 Cs1 111.06(5) 3_685 .
Cr1 O1 Eu1 96.01(8) . .
Cr1 O1 Cs1 96.68(8) . 1_545
Eu1 O1 Cs1 105.38(6) . 1_545
Cr1 O1 Cs1 128.36(9) . 3_686
Eu1 O1 Cs1 135.34(7) . 3_686
Cs1 O1 Cs1 77.35(4) 1_545 3_686

loop_
_geom_bond_atom_site_label_1
_geom_bond_atom_site_label_2
_geom_bond_distance
_geom_bond_site_symmetry_2
Eu1 O4 2.3299(19) 2_545
Eu1 O4 2.3299(19) 1_545
Eu1 O2 2.3759(18) 3_575
Eu1 O2 2.3759(18) 4_576
Eu1 O2 2.4056(18) .
Eu1 O2 2.4056(18) 2
Eu1 O1 2.5260(19) 2
Eu1 O1 2.5260(19) .
Eu1 Cr1 3.1543(5) .
Eu1 Cr1 3.1543(5) 2
Eu1 Eu1 3.9588(3) 3_576
Eu1 Eu1 3.9588(3) 3_575
Cs1 O4 3.1104(19) 2_655
Cs1 O4 3.1104(19) .
Cs1 O3 3.1545(19) 2_665
Cs1 O3 3.1545(19) 1_565
Cs1 O3 3.1755(18) 3_685
Cs1 O3 3.1755(18) 4_586
Cs1 O3 3.1834(19) 2_655
Cs1 O3 3.1834(19) .
Cs1 O1 3.2339(19) 2_665
Cs1 O1 3.2339(19) 1_565
Cs1 O1 3.6100(19) 3_686
Cs1 O1 3.6100(19) 4_585
Cr1 O3 1.6142(18) .
Cr1 O1 1.6432(19) .
Cr1 O4 1.6571(18) .
Cr1 O2 1.6946(18) .
Cr1 Cs1 3.7940(5) 1_545
O4 Eu1 2.3299(19) 1_565
O2 Eu1 2.3759(18) 3_575
O3 Cs1 3.1544(19) 1_545
O3 Cs1 3.1755(18) 3_685
O1 Cs1 3.2339(19) 1_545
O1 Cs1 3.6100(19) 3_686
